data_4132139
loop_
_publ_author_name
'Arnett, Charles H.'
'Chalkley, Matthew J.'
'Agapie, Theodor'

_publ_section_title
;
 A Thermodynamic Model for Redox-Dependent Binding of Carbon Monoxide at
 Site-Differentiated, High Spin Iron Clusters.
;
_journal_issue 16
_journal_name_full 'Journal of the American Chemical Society'
_journal_page_first 5569
_journal_page_last 5578
_journal_paper_doi 10.1021/jacs.8b01825
_journal_volume 140
_journal_year 2018
_chemical_formula_moiety 'C60 H39 F9 Fe3 N6 O12 S3, C0.51 H1.06 Cl1.01'
_chemical_formula_sum 'C60.51 H40.06 Cl1.01 F9 Fe3 N6 O12 S3'
_chemical_formula_weight 1513.64
_space_group_crystal_system triclinic
_space_group_IT_number 2
_space_group_name_Hall '-P 1'
_space_group_name_H-M_alt 'P -1'
_atom_sites_solution_hydrogens geom
_atom_sites_solution_primary direct
_audit_creation_date 2017-06-14
_audit_creation_method
;
Olex2 1.2
(compiled 2017.01.04 svn.r3372 for OlexSys, GUI svn.r5292)
;
_cell_angle_alpha 93.576(2)
_cell_angle_beta 103.138(2)
_cell_angle_gamma 118.3998(18)
_cell_formula_units_Z 2
_cell_length_a 12.5224(6)
_cell_length_b 12.8854(6)
_cell_length_c 21.9843(11)
_cell_measurement_reflns_used 9734
_cell_measurement_temperature 100.0
_cell_measurement_theta_max 36.00
_cell_measurement_theta_min 2.30
_cell_volume 2977.9(3)
_computing_cell_refinement 'SAINT V8.38A (?, 2016)'
_computing_data_reduction 'SAINT V8.38A (?, 2016)'
_computing_molecular_graphics 'Olex2 (Dolomanov et al., 2009)'
_computing_publication_material 'Olex2 (Dolomanov et al., 2009)'
_computing_structure_refinement 'ShelXL (Sheldrick, 2015)'
_computing_structure_solution 'ShelXS (Sheldrick, 2008)'
_diffrn_ambient_temperature 100.0
_diffrn_measured_fraction_theta_full 0.999
_diffrn_measured_fraction_theta_max 0.999
_diffrn_measurement_device_type 'Bruker AXS D8 VENTURE KAPPA'
_diffrn_measurement_method '\f and \w scans'
_diffrn_radiation_type MoK\a
_diffrn_radiation_wavelength 0.71073
_diffrn_reflns_av_R_equivalents 0.0476
_diffrn_reflns_av_unetI/netI 0.0500
_diffrn_reflns_Laue_measured_fraction_full 0.999
_diffrn_reflns_Laue_measured_fraction_max 0.999
_diffrn_reflns_limit_h_max 19
_diffrn_reflns_limit_h_min -19
_diffrn_reflns_limit_k_max 19
_diffrn_reflns_limit_k_min -17
_diffrn_reflns_limit_l_max 33
_diffrn_reflns_limit_l_min -31
_diffrn_reflns_number 98544
_diffrn_reflns_point_group_measured_fraction_full 0.999
_diffrn_reflns_point_group_measured_fraction_max 0.999
_diffrn_reflns_theta_full 25.242
_diffrn_reflns_theta_max 33.141
_diffrn_reflns_theta_min 2.239
_diffrn_standards_number 0
_exptl_absorpt_coefficient_mu 0.970
_exptl_absorpt_correction_T_max 1.0000
_exptl_absorpt_correction_T_min 0.8903
_exptl_absorpt_correction_type multi-scan
_exptl_absorpt_process_details
'SADABS-2016/2 (Bruker,2016/2) was used for absorption correction. wR2(int) was 0.0842 before and 0.0564 after correction. The Ratio of minimum to maximum transmission is 0.8928. The \l/2 correction factor is Not present.'
_exptl_crystal_colour yellow
_exptl_crystal_colour_primary yellow
_exptl_crystal_density_diffrn 1.688
_exptl_crystal_description Block
_exptl_crystal_F_000 1531
_exptl_crystal_size_max 0.34
_exptl_crystal_size_mid 0.28
_exptl_crystal_size_min 0.19
_refine_diff_density_max 1.440
_refine_diff_density_min -0.696
_refine_diff_density_rms 0.098
_refine_ls_extinction_method none
_refine_ls_goodness_of_fit_ref 1.020
_refine_ls_hydrogen_treatment constr
_refine_ls_matrix_type full
_refine_ls_number_parameters 941
_refine_ls_number_reflns 22669
_refine_ls_number_restraints 143
_refine_ls_restrained_S_all 1.019
_refine_ls_R_factor_all 0.0693
_refine_ls_R_factor_gt 0.0428
_refine_ls_shift/su_max 0.002
_refine_ls_shift/su_mean 0.000
_refine_ls_structure_factor_coef Fsqd
_refine_ls_weighting_details 'w=1/[\s^2^(Fo^2^)+(0.0531P)^2^+1.9823P] where P=(Fo^2^+2Fc^2^)/3'
_refine_ls_weighting_scheme calc
_refine_ls_wR_factor_gt 0.0999
_refine_ls_wR_factor_ref 0.1113
_reflns_Friedel_coverage 0.000
_reflns_number_gt 17005
_reflns_number_total 22669
_reflns_threshold_expression 'I > 2\s(I)'
_cod_data_source_file ja8b01825_si_001.cif
_cod_data_source_block p17060
_cod_database_code 4132139
_shelx_shelxl_version_number 2014/7
_shelx_space_group_comment
;
The symmetry employed for this shelxl refinement is uniquely defined
by the following loop, which should always be used as a source of
symmetry information in preference to the above space-group names.
They are only intended as comments.
;
_olex2_refinement_description
;
1. Fixed Uiso
 At 1.2 times of:
  All C(H) groups, All C(H,H) groups
2. Restrained distances
 Cl2-C61 \\sim Cl1-C61
 with sigma of 0.02
 S3-O10 \\sim S3-O11 \\sim S0AA-O0AA \\sim S3-O12 \\sim S0AA-O16 \\sim S0AA-O10A
 with sigma of 0.02
 S0AA-C58A \\sim S3-C58
 with sigma of 0.02
 F18-C58A \\sim F17-C58A \\sim F19-C58A \\sim F8-C58 \\sim F7-C58 \\sim F9-C58
 with sigma of 0.02
3. Rigid body (RIGU) restrains
 Cl2, C61, Cl1
 with sigma for 1-2 distances of 0.004 and sigma for 1-3 distances of 0.004
 O10, O10A, S3, O11, O16, O12, O0AA, S0AA, C58, F7, F8, C58A, F19, F17, F18
 with sigma for 1-2 distances of 0.004 and sigma for 1-3 distances of 0.004
4. Others
 Sof(Cl1)=Sof(Cl2)=Sof(C61)=FVAR(1)
 Sof(S0AA)=Sof(O0AA)=Sof(O16)=Sof(F17)=Sof(F18)=Sof(F19)=Sof(C58A)=Sof(O10A)=1-
 FVAR(2)
 Sof(S3)=Sof(O10)=Sof(O11)=Sof(O12)=Sof(F8)=Sof(F7)=Sof(F9)=Sof(C58)=FVAR(2)
5.a Secondary CH2 refined with riding coordinates:
 C61(H61A,H61B)
5.b Aromatic/amide H refined with riding coordinates:
 C43(H43), C4(H4), C15(H15), C2(H2), C49(H49), C32(H32), C21(H21), C6(H6),
 C52(H52), C35(H35), C51(H51), C54(H54), C9(H9), C18(H18), C10(H10), C34(H34),
 C12(H12), C45(H45), C17(H17), C24(H24), C57(H57), C16(H16), C50(H50), C46(H46),
  C33(H33), C22(H22), C55(H55), C11(H11), C23(H23), C44(H44), C56(H56),
 C38(H38), C41(H41), C39(H39), C40(H40), C27(H27), C30(H30), C29(H29), C28(H28)
;
_olex2_submission_original_sample_id p17060
_olex2_submission_special_instructions 'No special instructions were received'

loop_
_space_group_symop_operation_xyz
'x, y, z'
'-x, -y, -z'

loop_
_atom_site_label
_atom_site_type_symbol
_atom_site_fract_x
_atom_site_fract_y
_atom_site_fract_z
_atom_site_U_iso_or_equiv
_atom_site_adp_type
_atom_site_occupancy
_atom_site_site_symmetry_order
_atom_site_calc_flag
_atom_site_refinement_flags_posn
_atom_site_refinement_flags_adp
_atom_site_refinement_flags_occupancy
_atom_site_disorder_assembly
_atom_site_disorder_group
Fe3 Fe 0.68160(2) 0.05809(2) 0.79978(2) 0.01012(5) Uani 1 1 d . . . . .
Fe2 Fe 0.66747(2) -0.04516(2) 0.64897(2) 0.01129(5) Uani 1 1 d . . . . .
Fe1 Fe 0.48895(2) -0.24192(2) 0.73244(2) 0.01131(5) Uani 1 1 d . . . . .
S2 S 0.48078(4) 0.03393(4) 0.66395(2) 0.01318(8) Uani 1 1 d . . . . .
S3 S 0.56046(7) 0.15544(5) 0.89456(2) 0.01316(13) Uani 0.931(3) 1 d D U P A 1
S1 S 0.21049(4) -0.45084(4) 0.64319(2) 0.01434(8) Uani 1 1 d . . . . .
O3 O 0.78059(11) 0.05936(10) 0.73938(5) 0.0101(2) Uani 1 1 d . . . . .
O2 O 0.61482(11) -0.19862(10) 0.67680(5) 0.0101(2) Uani 1 1 d . . . . .
O1 O 0.62800(11) -0.12180(10) 0.80676(5) 0.0097(2) Uani 1 1 d . . . . .
N2 N 0.76562(14) 0.06697(13) 0.89758(7) 0.0117(3) Uani 1 1 d . . . . .
N5 N 0.76163(14) 0.24386(13) 0.77460(7) 0.0127(3) Uani 1 1 d . . . . .
C48 C 0.84056(15) 0.26196(15) 0.73823(8) 0.0111(3) Uani 1 1 d . . . . .
N4 N 0.49078(13) -0.40570(13) 0.70635(7) 0.0124(3) Uani 1 1 d . . . . .
C14 C 0.71399(15) -0.27346(15) 0.61448(8) 0.0113(3) Uani 1 1 d . . . . .
C20 C 0.99915(15) 0.21539(15) 0.80154(8) 0.0120(3) Uani 1 1 d . . . . .
C3 C 0.86057(15) -0.16947(15) 0.72769(8) 0.0113(3) Uani 1 1 d . . . . .
N6 N 0.83875(14) 0.06786(13) 0.63183(7) 0.0136(3) Uani 1 1 d . . . . .
C43 C 0.52293(17) -0.51604(16) 0.62803(8) 0.0150(3) Uani 1 1 d . . . . .
H43 H 0.5511 -0.5183 0.5916 0.018 Uiso 1 1 calc R . . . .
C7 C 0.72987(16) -0.27233(15) 0.86403(7) 0.0115(3) Uani 1 1 d . . . . .
C4 C 0.94211(15) -0.04725(15) 0.75139(8) 0.0120(3) Uani 1 1 d . . . . .
H4 H 0.9883 0.0019 0.7256 0.014 Uiso 1 1 calc R . . . .
C1 C 0.81354(15) -0.19226(15) 0.82862(8) 0.0110(3) Uani 1 1 d . . . . .
C36 C 0.59116(15) -0.29320(14) 0.63059(7) 0.0101(3) Uani 1 1 d . . . . .
C13 C 0.83524(16) -0.21681(15) 0.65950(8) 0.0114(3) Uani 1 1 d . . . . .
C8 C 0.63411(16) -0.25751(15) 0.87971(7) 0.0115(3) Uani 1 1 d . . . . .
C5 C 0.95712(15) 0.00445(15) 0.81269(8) 0.0118(3) Uani 1 1 d . . . . .
C19 C 1.02821(16) 0.13746(15) 0.83463(8) 0.0125(3) Uani 1 1 d . . . . .
C31 C 0.71267(15) -0.03724(15) 0.91815(7) 0.0107(3) Uani 1 1 d . . . . .
C25 C 0.61403(15) -0.14951(14) 0.86626(7) 0.0098(3) Uani 1 1 d . . . . .
C47 C 0.88584(15) 0.17020(14) 0.73984(8) 0.0105(3) Uani 1 1 d . . . . .
C15 C 0.70494(17) -0.30993(16) 0.55123(8) 0.0143(3) Uani 1 1 d . . . . .
H15 H 0.6240 -0.3488 0.5203 0.017 Uiso 1 1 calc R . . . .
C2 C 0.79869(16) -0.24194(15) 0.76704(8) 0.0116(3) Uani 1 1 d . . . . .
H2 H 0.7457 -0.3263 0.7517 0.014 Uiso 1 1 calc R . . . .
C49 C 0.87810(17) 0.35621(16) 0.70614(8) 0.0152(3) Uani 1 1 d . . . . .
H49 H 0.9315 0.3652 0.6799 0.018 Uiso 1 1 calc R . . . .
C32 C 0.74991(17) -0.04182(16) 0.98210(8) 0.0145(3) Uani 1 1 d . . . . .
H32 H 0.7104 -0.1156 0.9962 0.017 Uiso 1 1 calc R . . . .
C42 C 0.53098(15) -0.41121(15) 0.65505(8) 0.0112(3) Uani 1 1 d . . . . .
C21 C 1.07548(17) 0.33968(16) 0.82636(9) 0.0167(3) Uani 1 1 d . . . . .
H21 H 1.0590 0.3936 0.8039 0.020 Uiso 1 1 calc R . . . .
C6 C 0.89639(16) -0.06940(15) 0.85174(8) 0.0118(3) Uani 1 1 d . . . . .
H6 H 0.9115 -0.0357 0.8946 0.014 Uiso 1 1 calc R . . . .
C52 C 0.72247(17) 0.32316(16) 0.78054(9) 0.0159(3) Uani 1 1 d . . . . .
H52 H 0.6674 0.3115 0.8061 0.019 Uiso 1 1 calc R . . . .
C53 C 0.92847(16) 0.15709(15) 0.68074(8) 0.0119(3) Uani 1 1 d . . . . .
C35 C 0.85851(17) 0.16711(16) 0.93937(8) 0.0155(3) Uani 1 1 d . . . . .
H35 H 0.8955 0.2402 0.9245 0.019 Uiso 1 1 calc R . . . .
C51 C 0.75861(18) 0.42147(16) 0.75103(9) 0.0166(3) Uani 1 1 d . . . . .
H51 H 0.7302 0.4767 0.7571 0.020 Uiso 1 1 calc R . . . .
C54 C 1.05140(17) 0.22873(16) 0.67743(9) 0.0160(3) Uani 1 1 d . . . . .
H54 H 1.1142 0.2916 0.7122 0.019 Uiso 1 1 calc R . . . .
C9 C 0.55321(17) -0.34607(16) 0.90771(8) 0.0148(3) Uani 1 1 d . . . . .
H9 H 0.4888 -0.3373 0.9192 0.018 Uiso 1 1 calc R . . . .
C18 C 0.94006(17) -0.19760(17) 0.63891(9) 0.0160(3) Uani 1 1 d . . . . .
H18 H 1.0218 -0.1583 0.6691 0.019 Uiso 1 1 calc R . . . .
C10 C 0.56433(19) -0.44614(16) 0.91914(9) 0.0182(3) Uani 1 1 d . . . . .
H10 H 0.5069 -0.5052 0.9373 0.022 Uiso 1 1 calc R . . . .
C34 C 0.90265(18) 0.16840(17) 1.00318(9) 0.0184(3) Uani 1 1 d . . . . .
H34 H 0.9706 0.2402 1.0313 0.022 Uiso 1 1 calc R . . . .
C12 C 0.74109(18) -0.37225(16) 0.87684(8) 0.0152(3) Uani 1 1 d . . . . .
H12 H 0.8066 -0.3808 0.8667 0.018 Uiso 1 1 calc R . . . .
C45 C 0.43468(18) -0.61076(17) 0.70834(9) 0.0194(4) Uani 1 1 d . . . . .
H45 H 0.4024 -0.6782 0.7282 0.023 Uiso 1 1 calc R . . . .
C17 C 0.92847(18) -0.23396(17) 0.57596(9) 0.0176(3) Uani 1 1 d . . . . .
H17 H 1.0012 -0.2194 0.5633 0.021 Uiso 1 1 calc R . . . .
C24 C 1.12571(17) 0.18622(17) 0.89223(9) 0.0180(3) Uani 1 1 d . . . . .
H24 H 1.1426 0.1334 0.9156 0.022 Uiso 1 1 calc R . . . .
C57 C 0.86886(19) 0.04677(18) 0.57930(9) 0.0190(4) Uani 1 1 d . . . . .
H57 H 0.8051 -0.0173 0.5453 0.023 Uiso 1 1 calc R . . . .
C16 C 0.81019(17) -0.29137(16) 0.53201(8) 0.0164(3) Uani 1 1 d . . . . .
H16 H 0.8004 -0.3182 0.4888 0.020 Uiso 1 1 calc R . . . .
C50 C 0.83636(18) 0.43788(16) 0.71282(9) 0.0171(3) Uani 1 1 d . . . . .
H50 H 0.8611 0.5037 0.6914 0.021 Uiso 1 1 calc R . . . .
C46 C 0.44393(17) -0.50430(16) 0.73238(8) 0.0161(3) Uani 1 1 d . . . . .
H46 H 0.4162 -0.5003 0.7688 0.019 Uiso 1 1 calc R . . . .
C33 C 0.84521(18) 0.06222(17) 1.02512(8) 0.0184(3) Uani 1 1 d . . . . .
H33 H 0.8708 0.0608 1.0690 0.022 Uiso 1 1 calc R . . . .
C22 C 1.17421(18) 0.38604(17) 0.88260(10) 0.0206(4) Uani 1 1 d . . . . .
H22 H 1.2250 0.4706 0.8978 0.025 Uiso 1 1 calc R . . . .
C55 C 1.08105(19) 0.20702(18) 0.62262(10) 0.0210(4) Uani 1 1 d . . . . .
H55 H 1.1644 0.2556 0.6194 0.025 Uiso 1 1 calc R . . . .
C11 C 0.65926(19) -0.45943(16) 0.90397(8) 0.0176(3) Uani 1 1 d . . . . .
H11 H 0.6683 -0.5269 0.9120 0.021 Uiso 1 1 calc R . . . .
C23 C 1.19851(18) 0.30911(18) 0.91638(9) 0.0213(4) Uani 1 1 d . . . . .
H23 H 1.2642 0.3399 0.9556 0.026 Uiso 1 1 calc R . . . .
C44 C 0.47351(18) -0.61724(17) 0.65461(9) 0.0181(3) Uani 1 1 d . . . . .
H44 H 0.4663 -0.6899 0.6364 0.022 Uiso 1 1 calc R . . . .
C56 C 0.9889(2) 0.11461(18) 0.57278(9) 0.0225(4) Uani 1 1 d . . . . .
H56 H 1.0076 0.0981 0.5350 0.027 Uiso 1 1 calc R . . . .
N1 N 0.39471(14) -0.23849(14) 0.80536(7) 0.0144(3) Uani 1 1 d . . . . .
C26 C 0.47704(16) -0.18483(15) 0.86414(8) 0.0109(3) Uani 1 1 d . . . . .
O10 O 0.5510(4) 0.0894(5) 0.83487(16) 0.0144(5) Uani 0.931(3) 1 d D U P A 1
O11 O 0.66076(17) 0.27940(15) 0.91129(8) 0.0220(3) Uani 0.931(3) 1 d D U P A 1
O12 O 0.5479(2) 0.09079(18) 0.94555(8) 0.0227(4) Uani 0.931(3) 1 d D U P A 1
O4 O 0.31362(12) -0.32443(11) 0.65948(6) 0.0151(2) Uani 1 1 d . . . . .
O6 O 0.17669(13) -0.49952(12) 0.69752(6) 0.0194(3) Uani 1 1 d . . . . .
F3 F -0.02934(11) -0.54648(12) 0.58296(6) 0.0313(3) Uani 1 1 d . . . . .
F2 F 0.05425(13) -0.37050(13) 0.64134(7) 0.0317(3) Uani 1 1 d . . . . .
F1 F 0.09194(12) -0.38812(12) 0.55137(6) 0.0306(3) Uani 1 1 d . . . . .
O5 O 0.21989(14) -0.52651(13) 0.59674(7) 0.0252(3) Uani 1 1 d . . . . .
C60 C 0.07487(18) -0.43799(18) 0.60210(9) 0.0213(4) Uani 1 1 d . . . . .
O7 O 0.56185(12) 0.04348(12) 0.62316(6) 0.0156(2) Uani 1 1 d . . . . .
O8 O 0.49323(12) -0.03549(12) 0.71184(6) 0.0153(2) Uani 1 1 d . . . . .
F4 F 0.30763(12) -0.15834(12) 0.57724(6) 0.0304(3) Uani 1 1 d . . . . .
O9 O 0.48312(14) 0.14225(13) 0.68412(7) 0.0236(3) Uani 1 1 d . . . . .
F6 F 0.23729(12) -0.09959(15) 0.64407(7) 0.0385(3) Uani 1 1 d . . . . .
F5 F 0.29048(13) -0.00126(14) 0.57015(7) 0.0386(4) Uani 1 1 d . . . . .
C59 C 0.31973(18) -0.06293(19) 0.61068(9) 0.0206(4) Uani 1 1 d . . . . .
F8 F 0.41290(16) 0.22709(15) 0.92306(8) 0.0372(4) Uani 0.931(3) 1 d D U P A 1
F7 F 0.41301(17) 0.22187(17) 0.82522(8) 0.0395(4) Uani 0.931(3) 1 d D U P A 1
F9 F 0.31243(14) 0.05661(16) 0.85711(9) 0.0415(4) Uani 0.931(3) 1 d D . P A 1
C58 C 0.4165(2) 0.1649(2) 0.87329(11) 0.0239(5) Uani 0.931(3) 1 d D U P A 1
N3 N 0.54296(14) -0.17863(13) 0.55929(7) 0.0137(3) Uani 1 1 d . . . . .
C37 C 0.50363(15) -0.29198(15) 0.56904(8) 0.0111(3) Uani 1 1 d . . . . .
C38 C 0.40106(16) -0.39072(16) 0.52640(8) 0.0133(3) Uani 1 1 d . . . . .
H38 H 0.3738 -0.4692 0.5352 0.016 Uiso 1 1 calc R . . . .
C41 C 0.48363(18) -0.16375(17) 0.50441(8) 0.0169(3) Uani 1 1 d . . . . .
H41 H 0.5130 -0.0844 0.4967 0.020 Uiso 1 1 calc R . . . .
C39 C 0.33780(17) -0.37438(17) 0.47038(8) 0.0158(3) Uani 1 1 d . . . . .
H39 H 0.2659 -0.4413 0.4408 0.019 Uiso 1 1 calc R . . . .
C40 C 0.38144(18) -0.25890(18) 0.45843(8) 0.0185(3) Uani 1 1 d . . . . .
H40 H 0.3424 -0.2452 0.4198 0.022 Uiso 1 1 calc R . . . .
C27 C 0.43886(17) -0.16768(16) 0.91629(8) 0.0150(3) Uani 1 1 d . . . . .
H27 H 0.4990 -0.1298 0.9572 0.018 Uiso 1 1 calc R . . . .
C30 C 0.27227(18) -0.27286(19) 0.79741(9) 0.0219(4) Uani 1 1 d . . . . .
H30 H 0.2144 -0.3080 0.7558 0.026 Uiso 1 1 calc R . . . .
C29 C 0.22670(19) -0.2591(2) 0.84762(10) 0.0260(4) Uani 1 1 d . . . . .
H29 H 0.1392 -0.2853 0.8405 0.031 Uiso 1 1 calc R . . . .
C28 C 0.31091(18) -0.20678(19) 0.90798(9) 0.0206(4) Uani 1 1 d . . . . .
H28 H 0.2822 -0.1975 0.9433 0.025 Uiso 1 1 calc R . . . .
Cl1 Cl 0.9863(4) 0.5071(4) 0.94178(16) 0.0551(11) Uani 0.5053(16) 1 d D U P . .
Cl2 Cl 1.0237(3) 0.4943(4) 1.07633(15) 0.0382(7) Uani 0.5053(16) 1 d D U P B -1
C61 C 0.9203(4) 0.4850(5) 1.0044(2) 0.0338(10) Uani 0.5053(16) 1 d D U P B -1
H61A H 0.8425 0.4047 0.9929 0.041 Uiso 0.58(5) 1 calc R . . B -1
H61B H 0.8951 0.5460 1.0108 0.041 Uiso 0.48(5) 1 calc R . . B -1
S0AA S 0.4961(16) 0.1338(11) 0.8756(7) 0.045(3) Uani 0.069(3) 1 d D U P A 2
O0AA O 0.495(4) 0.083(3) 0.9334(13) 0.043(7) Uani 0.069(3) 1 d D U P A 2
O16 O 0.594(4) 0.2614(19) 0.897(2) 0.066(8) Uani 0.069(3) 1 d D U P A 2
F17 F 0.292(4) 0.129(4) 0.868(2) 0.100(9) Uani 0.069(3) 1 d D U P A 2
F18 F 0.340(3) 0.137(3) 0.7842(17) 0.069(7) Uani 0.069(3) 1 d D U P A 2
F19 F 0.277(3) -0.038(3) 0.8113(18) 0.080(8) Uani 0.069(3) 1 d D U P A 2
C58A C 0.333(2) 0.079(3) 0.8316(14) 0.067(7) Uani 0.069(3) 1 d D U P A 2
O10A O 0.545(8) 0.084(8) 0.836(3) 0.037(9) Uani 0.069(3) 1 d D U P A 2

loop_
_atom_site_aniso_label
_atom_site_aniso_U_11
_atom_site_aniso_U_22
_atom_site_aniso_U_33
_atom_site_aniso_U_23
_atom_site_aniso_U_13
_atom_site_aniso_U_12
Fe3 0.01307(11) 0.01044(11) 0.00878(10) 0.00344(8) 0.00560(8) 0.00619(9)
Fe2 0.01211(11) 0.00983(11) 0.01038(11) 0.00191(8) 0.00363(8) 0.00422(9)
Fe1 0.01072(11) 0.01360(12) 0.00849(10) -0.00040(8) 0.00406(8) 0.00504(9)
S2 0.01432(18) 0.01511(19) 0.01169(17) 0.00307(14) 0.00304(14) 0.00890(16)
S3 0.0200(3) 0.0153(2) 0.0111(2) 0.00461(17) 0.0085(2) 0.0122(2)
S1 0.01220(18) 0.01434(19) 0.01367(18) -0.00001(15) 0.00478(15) 0.00445(15)
O3 0.0096(5) 0.0088(5) 0.0109(5) 0.0024(4) 0.0037(4) 0.0033(4)
O2 0.0118(5) 0.0097(5) 0.0086(5) -0.0007(4) 0.0038(4) 0.0052(4)
O1 0.0125(5) 0.0118(5) 0.0065(5) 0.0036(4) 0.0043(4) 0.0066(4)
N2 0.0149(6) 0.0104(6) 0.0113(6) 0.0018(5) 0.0043(5) 0.0074(5)
N5 0.0149(6) 0.0117(6) 0.0133(6) 0.0033(5) 0.0062(5) 0.0071(5)
C48 0.0114(7) 0.0091(7) 0.0117(7) 0.0016(5) 0.0032(6) 0.0044(6)
N4 0.0123(6) 0.0146(7) 0.0099(6) 0.0025(5) 0.0046(5) 0.0059(5)
C14 0.0122(7) 0.0119(7) 0.0120(7) 0.0025(6) 0.0061(6) 0.0066(6)
C20 0.0103(7) 0.0113(7) 0.0126(7) 0.0012(6) 0.0039(6) 0.0039(6)
C3 0.0112(7) 0.0132(7) 0.0122(7) 0.0028(6) 0.0035(6) 0.0081(6)
N6 0.0158(7) 0.0153(7) 0.0100(6) 0.0029(5) 0.0058(5) 0.0071(6)
C43 0.0179(8) 0.0152(8) 0.0149(8) 0.0025(6) 0.0067(6) 0.0100(7)
C7 0.0148(7) 0.0113(7) 0.0078(6) 0.0014(5) 0.0022(6) 0.0067(6)
C4 0.0111(7) 0.0146(8) 0.0127(7) 0.0038(6) 0.0040(6) 0.0080(6)
C1 0.0122(7) 0.0128(7) 0.0110(7) 0.0031(6) 0.0028(6) 0.0087(6)
C36 0.0113(7) 0.0099(7) 0.0089(6) 0.0004(5) 0.0042(5) 0.0050(6)
C13 0.0128(7) 0.0103(7) 0.0130(7) 0.0023(6) 0.0055(6) 0.0066(6)
C8 0.0154(7) 0.0111(7) 0.0080(6) 0.0017(5) 0.0030(6) 0.0069(6)
C5 0.0108(7) 0.0114(7) 0.0136(7) 0.0011(6) 0.0017(6) 0.0067(6)
C19 0.0117(7) 0.0125(7) 0.0131(7) 0.0019(6) 0.0038(6) 0.0059(6)
C31 0.0122(7) 0.0119(7) 0.0094(7) 0.0016(5) 0.0034(5) 0.0070(6)
C25 0.0127(7) 0.0103(7) 0.0075(6) 0.0026(5) 0.0040(5) 0.0062(6)
C47 0.0104(7) 0.0095(7) 0.0108(7) 0.0024(5) 0.0045(5) 0.0037(6)
C15 0.0141(7) 0.0151(8) 0.0125(7) -0.0004(6) 0.0060(6) 0.0057(6)
C2 0.0125(7) 0.0122(7) 0.0121(7) 0.0021(6) 0.0030(6) 0.0081(6)
C49 0.0161(8) 0.0156(8) 0.0163(8) 0.0061(6) 0.0087(6) 0.0077(7)
C32 0.0196(8) 0.0151(8) 0.0098(7) 0.0033(6) 0.0034(6) 0.0097(7)
C42 0.0112(7) 0.0124(7) 0.0102(7) 0.0025(6) 0.0032(5) 0.0061(6)
C21 0.0155(8) 0.0130(8) 0.0182(8) 0.0022(6) 0.0025(6) 0.0059(6)
C6 0.0125(7) 0.0140(8) 0.0104(7) 0.0012(6) 0.0023(6) 0.0083(6)
C52 0.0190(8) 0.0142(8) 0.0177(8) 0.0031(6) 0.0083(7) 0.0095(7)
C53 0.0131(7) 0.0117(7) 0.0119(7) 0.0036(6) 0.0052(6) 0.0063(6)
C35 0.0169(8) 0.0123(8) 0.0161(8) 0.0021(6) 0.0033(6) 0.0073(7)
C51 0.0203(8) 0.0137(8) 0.0185(8) 0.0032(6) 0.0059(7) 0.0106(7)
C54 0.0149(8) 0.0139(8) 0.0185(8) 0.0043(6) 0.0088(6) 0.0048(6)
C9 0.0198(8) 0.0143(8) 0.0123(7) 0.0049(6) 0.0076(6) 0.0087(7)
C18 0.0125(7) 0.0199(9) 0.0171(8) 0.0030(7) 0.0060(6) 0.0085(7)
C10 0.0254(9) 0.0138(8) 0.0144(8) 0.0056(6) 0.0070(7) 0.0083(7)
C34 0.0200(9) 0.0158(8) 0.0141(8) -0.0026(6) -0.0017(6) 0.0085(7)
C12 0.0211(8) 0.0156(8) 0.0115(7) 0.0027(6) 0.0031(6) 0.0118(7)
C45 0.0214(9) 0.0154(8) 0.0208(9) 0.0078(7) 0.0062(7) 0.0083(7)
C17 0.0164(8) 0.0208(9) 0.0198(8) 0.0033(7) 0.0106(7) 0.0104(7)
C24 0.0164(8) 0.0172(9) 0.0175(8) 0.0013(7) -0.0006(7) 0.0089(7)
C57 0.0224(9) 0.0207(9) 0.0134(8) 0.0031(7) 0.0091(7) 0.0088(7)
C16 0.0189(8) 0.0177(8) 0.0133(7) 0.0009(6) 0.0093(6) 0.0081(7)
C50 0.0195(8) 0.0134(8) 0.0189(8) 0.0077(6) 0.0063(7) 0.0080(7)
C46 0.0162(8) 0.0183(8) 0.0130(7) 0.0065(6) 0.0059(6) 0.0069(7)
C33 0.0245(9) 0.0203(9) 0.0105(7) 0.0014(6) 0.0008(7) 0.0133(8)
C22 0.0174(8) 0.0126(8) 0.0235(9) -0.0020(7) -0.0002(7) 0.0044(7)
C55 0.0196(9) 0.0211(9) 0.0248(9) 0.0076(7) 0.0143(7) 0.0085(7)
C11 0.0274(9) 0.0134(8) 0.0140(8) 0.0044(6) 0.0056(7) 0.0118(7)
C23 0.0167(8) 0.0197(9) 0.0182(9) -0.0033(7) -0.0038(7) 0.0068(7)
C44 0.0205(9) 0.0133(8) 0.0222(9) 0.0043(7) 0.0061(7) 0.0098(7)
C56 0.0268(10) 0.0246(10) 0.0190(9) 0.0061(7) 0.0157(8) 0.0109(8)
N1 0.0137(7) 0.0169(7) 0.0115(6) 0.0000(5) 0.0037(5) 0.0073(6)
C26 0.0133(7) 0.0115(7) 0.0099(7) 0.0031(6) 0.0054(6) 0.0067(6)
O10 0.0177(10) 0.0192(12) 0.0098(8) 0.0017(7) 0.0056(7) 0.0115(10)
O11 0.0255(8) 0.0163(7) 0.0218(8) 0.0011(6) 0.0084(7) 0.0085(6)
O12 0.0429(11) 0.0243(9) 0.0137(7) 0.0093(6) 0.0146(7) 0.0233(9)
O4 0.0124(6) 0.0135(6) 0.0148(6) 0.0001(5) 0.0028(5) 0.0039(5)
O6 0.0203(6) 0.0202(7) 0.0176(6) 0.0065(5) 0.0086(5) 0.0085(5)
F3 0.0138(5) 0.0350(7) 0.0249(6) 0.0091(5) 0.0007(5) -0.0013(5)
F2 0.0297(7) 0.0439(8) 0.0332(7) 0.0101(6) 0.0105(6) 0.0264(6)
F1 0.0238(6) 0.0350(7) 0.0190(6) 0.0131(5) 0.0014(5) 0.0053(5)
O5 0.0242(7) 0.0185(7) 0.0274(7) -0.0051(6) 0.0143(6) 0.0048(6)
C60 0.0165(8) 0.0243(10) 0.0152(8) 0.0056(7) 0.0036(7) 0.0045(7)
O7 0.0168(6) 0.0184(6) 0.0140(6) 0.0064(5) 0.0073(5) 0.0092(5)
O8 0.0162(6) 0.0180(6) 0.0133(6) 0.0052(5) 0.0048(5) 0.0094(5)
F4 0.0245(6) 0.0239(6) 0.0269(6) -0.0040(5) 0.0013(5) 0.0038(5)
O9 0.0282(7) 0.0207(7) 0.0266(7) 0.0015(6) 0.0049(6) 0.0176(6)
F6 0.0170(6) 0.0603(10) 0.0314(7) 0.0089(7) 0.0116(5) 0.0124(6)
F5 0.0323(7) 0.0431(8) 0.0334(7) 0.0163(6) -0.0062(6) 0.0194(7)
C59 0.0163(8) 0.0262(10) 0.0180(8) 0.0071(7) 0.0042(7) 0.0098(7)
F8 0.0504(10) 0.0470(10) 0.0425(9) 0.0143(7) 0.0308(8) 0.0381(8)
F7 0.0473(10) 0.0630(12) 0.0383(9) 0.0303(9) 0.0196(8) 0.0453(10)
F9 0.0215(7) 0.0433(10) 0.0587(11) 0.0088(8) 0.0163(7) 0.0137(7)
C58 0.0261(11) 0.0315(12) 0.0277(11) 0.0134(9) 0.0166(9) 0.0202(10)
N3 0.0169(7) 0.0138(7) 0.0107(6) 0.0027(5) 0.0044(5) 0.0078(6)
C37 0.0114(7) 0.0145(8) 0.0086(6) 0.0017(6) 0.0051(5) 0.0065(6)
C38 0.0141(7) 0.0128(8) 0.0122(7) 0.0013(6) 0.0048(6) 0.0058(6)
C41 0.0234(9) 0.0165(8) 0.0118(7) 0.0046(6) 0.0047(6) 0.0107(7)
C39 0.0156(8) 0.0191(9) 0.0108(7) 0.0001(6) 0.0021(6) 0.0083(7)
C40 0.0220(9) 0.0217(9) 0.0115(7) 0.0035(7) 0.0018(6) 0.0120(7)
C27 0.0186(8) 0.0172(8) 0.0105(7) 0.0022(6) 0.0068(6) 0.0090(7)
C30 0.0145(8) 0.0311(11) 0.0158(8) -0.0047(7) 0.0041(7) 0.0094(8)
C29 0.0158(9) 0.0388(12) 0.0216(9) -0.0023(8) 0.0078(7) 0.0123(9)
C28 0.0197(9) 0.0271(10) 0.0170(8) 0.0014(7) 0.0101(7) 0.0116(8)
Cl1 0.079(2) 0.0280(10) 0.059(2) 0.0048(14) 0.0393(18) 0.0204(14)
Cl2 0.0308(8) 0.0301(9) 0.0482(16) -0.0077(10) -0.0037(9) 0.0195(7)
C61 0.025(2) 0.030(2) 0.040(2) -0.0069(19) 0.0044(18) 0.0121(19)
S0AA 0.061(8) 0.039(5) 0.055(7) 0.027(5) 0.046(7) 0.025(6)
O0AA 0.065(17) 0.033(12) 0.049(10) 0.019(9) 0.044(10) 0.025(12)
O16 0.085(15) 0.041(8) 0.078(15) 0.012(8) 0.064(12) 0.018(8)
F17 0.118(18) 0.112(18) 0.127(16) 0.062(13) 0.082(13) 0.077(15)
F18 0.071(15) 0.077(15) 0.096(13) 0.049(11) 0.051(11) 0.050(12)
F19 0.065(13) 0.073(11) 0.113(16) 0.044(9) 0.038(11) 0.036(9)
C58A 0.062(11) 0.068(12) 0.090(12) 0.046(9) 0.045(8) 0.033(8)
O10A 0.046(17) 0.033(16) 0.040(13) 0.020(11) 0.033(12) 0.016(13)

loop_
_atom_type_symbol
_atom_type_description
_atom_type_scat_dispersion_real
_atom_type_scat_dispersion_imag
_atom_type_scat_source
C C 0.0033 0.0016 'International Tables Vol C Tables 4.2.6.8 and 6.1.1.4'
H H 0.0000 0.0000 'International Tables Vol C Tables 4.2.6.8 and 6.1.1.4'
Cl Cl 0.1484 0.1585 'International Tables Vol C Tables 4.2.6.8 and 6.1.1.4'
F F 0.0171 0.0103 'International Tables Vol C Tables 4.2.6.8 and 6.1.1.4'
Fe Fe 0.3463 0.8444 'International Tables Vol C Tables 4.2.6.8 and 6.1.1.4'
N N 0.0061 0.0033 'International Tables Vol C Tables 4.2.6.8 and 6.1.1.4'
O O 0.0106 0.0060 'International Tables Vol C Tables 4.2.6.8 and 6.1.1.4'
S S 0.1246 0.1234 'International Tables Vol C Tables 4.2.6.8 and 6.1.1.4'

loop_
_geom_angle_atom_site_label_1
_geom_angle_atom_site_label_2
_geom_angle_atom_site_label_3
_geom_angle
O3 Fe3 O1 91.89(5)
O3 Fe3 N2 116.36(5)
O3 Fe3 N5 74.06(5)
O3 Fe3 O10 156.54(14)
O3 Fe3 O8 88.96(5)
O3 Fe3 O10A 158(2)
O1 Fe3 N2 75.16(5)
O1 Fe3 N5 165.92(5)
O1 Fe3 O10 104.21(16)
O1 Fe3 O8 82.98(4)
O1 Fe3 O10A 102(3)
N2 Fe3 N5 111.57(6)
N2 Fe3 O10 84.66(11)
N2 Fe3 O8 146.57(5)
N2 Fe3 O10A 84(2)
N5 Fe3 O8 95.60(5)
O10 Fe3 N5 88.97(16)
O10 Fe3 O8 76.46(11)
O10A Fe3 N5 91(3)
O10A Fe3 O8 76(2)
O3 Fe2 O7 99.05(5)
O3 Fe2 N3 171.82(5)
O2 Fe2 O3 94.68(5)
O2 Fe2 N6 128.11(5)
O2 Fe2 O7 129.21(5)
O2 Fe2 N3 77.16(5)
N6 Fe2 O3 78.03(5)
N6 Fe2 O7 102.58(5)
N6 Fe2 N3 106.46(6)
O7 Fe2 N3 86.75(5)
O2 Fe1 N4 74.61(5)
O2 Fe1 N1 164.69(5)
O2 Fe1 O4 100.00(5)
O1 Fe1 O2 90.73(5)
O1 Fe1 N4 116.96(5)
O1 Fe1 N1 75.29(5)
O1 Fe1 O4 157.53(5)
N4 Fe1 N1 117.09(6)
O4 Fe1 N4 85.07(5)
O4 Fe1 N1 91.20(5)
O7 S2 C59 103.59(8)
O8 S2 O7 110.37(8)
O8 S2 C59 104.29(8)
O9 S2 O7 115.31(9)
O9 S2 O8 117.63(8)
O9 S2 C59 103.71(9)
O10 S3 C58 102.17(16)
O11 S3 O10 113.9(2)
O11 S3 C58 103.60(10)
O12 S3 O10 114.8(2)
O12 S3 O11 115.85(11)
O12 S3 C58 104.17(11)
O4 S1 C60 101.66(8)
O6 S1 O4 113.71(8)
O6 S1 C60 103.49(8)
O5 S1 O4 114.65(8)
O5 S1 O6 116.45(9)
O5 S1 C60 104.45(10)
Fe3 O3 Fe2 113.81(5)
C47 O3 Fe3 117.51(10)
C47 O3 Fe2 114.76(9)
Fe2 O2 Fe1 116.14(5)
C36 O2 Fe2 114.42(9)
C36 O2 Fe1 116.40(9)
Fe1 O1 Fe3 113.71(5)
C25 O1 Fe3 114.66(9)
C25 O1 Fe1 114.68(10)
C31 N2 Fe3 115.12(11)
C35 N2 Fe3 125.61(12)
C35 N2 C31 119.12(15)
C48 N5 Fe3 112.70(11)
C52 N5 Fe3 128.09(12)
C52 N5 C48 117.83(15)
N5 C48 C47 112.19(14)
N5 C48 C49 122.45(15)
C49 C48 C47 125.31(15)
C42 N4 Fe1 115.07(11)
C42 N4 C46 118.58(15)
C46 N4 Fe1 125.97(12)
C13 C14 C36 123.89(14)
C15 C14 C36 118.50(14)
C15 C14 C13 117.57(15)
C19 C20 C47 123.29(15)
C21 C20 C19 117.86(15)
C21 C20 C47 118.85(15)
C4 C3 C13 118.41(15)
C4 C3 C2 119.19(15)
C2 C3 C13 122.25(15)
C53 N6 Fe2 116.06(11)
C57 N6 Fe2 123.87(13)
C57 N6 C53 119.43(15)
C44 C43 C42 119.50(16)
C8 C7 C1 122.96(15)
C12 C7 C1 117.20(15)
C12 C7 C8 119.59(15)
C3 C4 C5 120.77(15)
C2 C1 C7 117.43(15)
C6 C1 C7 123.19(15)
C6 C1 C2 119.12(15)
O2 C36 C14 112.57(13)
O2 C36 C42 108.53(12)
O2 C36 C37 106.12(13)
C42 C36 C14 110.04(13)
C42 C36 C37 113.33(13)
C37 C36 C14 106.26(12)
C14 C13 C3 123.80(14)
C18 C13 C14 118.96(15)
C18 C13 C3 117.16(15)
C7 C8 C25 122.84(14)
C9 C8 C7 117.44(15)
C9 C8 C25 119.71(15)
C4 C5 C19 120.89(15)
C6 C5 C4 119.21(16)
C6 C5 C19 119.71(15)
C20 C19 C5 123.32(15)
C24 C19 C20 118.89(16)
C24 C19 C5 117.75(15)
N2 C31 C25 115.75(14)
N2 C31 C32 121.13(16)
C32 C31 C25 123.07(15)
O1 C25 C8 112.07(13)
O1 C25 C31 108.18(13)
O1 C25 C26 106.57(12)
C31 C25 C8 109.34(13)
C26 C25 C8 108.70(13)
C26 C25 C31 111.99(13)
O3 C47 C48 106.13(13)
O3 C47 C20 112.96(13)
O3 C47 C53 108.73(13)
C48 C47 C20 107.45(13)
C48 C47 C53 111.58(13)
C53 C47 C20 109.97(13)
C16 C15 C14 122.47(16)
C3 C2 C1 120.82(16)
C48 C49 C50 118.92(16)
C33 C32 C31 119.41(16)
N4 C42 C43 121.58(15)
N4 C42 C36 115.72(14)
C43 C42 C36 122.65(14)
C22 C21 C20 122.04(17)
C5 C6 C1 120.64(15)
N5 C52 C51 122.95(16)
N6 C53 C47 115.35(14)
N6 C53 C54 120.99(15)
C54 C53 C47 123.62(15)
N2 C35 C34 122.81(17)
C50 C51 C52 119.02(16)
C55 C54 C53 119.08(17)
C10 C9 C8 122.23(17)
C17 C18 C13 122.24(17)
C11 C10 C9 119.87(17)
C35 C34 C33 118.32(17)
C11 C12 C7 122.04(17)
C46 C45 C44 118.65(17)
C16 C17 C18 119.13(16)
C23 C24 C19 122.17(17)
N6 C57 C56 122.59(18)
C17 C16 C15 119.61(16)
C51 C50 C49 118.78(16)
N4 C46 C45 122.75(16)
C32 C33 C34 119.14(16)
C23 C22 C21 119.88(18)
C56 C55 C54 119.71(17)
C10 C11 C12 118.82(17)
C22 C23 C24 119.04(17)
C43 C44 C45 118.92(17)
C55 C56 C57 118.20(17)
C26 N1 Fe1 112.77(11)
C30 N1 Fe1 128.69(12)
C30 N1 C26 118.29(15)
N1 C26 C25 112.75(14)
N1 C26 C27 122.30(15)
C27 C26 C25 124.93(15)
S3 O10 Fe3 134.2(2)
S1 O4 Fe1 128.74(8)
F3 C60 S1 110.10(14)
F3 C60 F2 107.79(16)
F2 C60 S1 110.33(13)
F1 C60 S1 112.17(14)
F1 C60 F3 108.33(15)
F1 C60 F2 107.99(17)
S2 O7 Fe2 113.25(7)
S2 O8 Fe3 118.17(7)
F4 C59 S2 112.13(13)
F4 C59 F6 108.49(17)
F4 C59 F5 108.16(16)
F6 C59 S2 110.06(14)
F6 C59 F5 108.30(17)
F5 C59 S2 109.60(14)
F8 C58 S3 109.57(16)
F7 C58 S3 111.51(15)
F7 C58 F8 107.41(19)
F7 C58 F9 108.4(2)
F9 C58 S3 111.86(16)
F9 C58 F8 107.94(18)
C37 N3 Fe2 110.96(11)
C41 N3 Fe2 129.12(12)
C41 N3 C37 118.15(15)
N3 C37 C36 111.18(14)
N3 C37 C38 122.11(15)
C38 C37 C36 126.65(15)
C37 C38 C39 119.36(16)
N3 C41 C40 123.08(17)
C40 C39 C38 118.93(16)
C39 C40 C41 118.24(16)
C26 C27 C28 119.05(16)
N1 C30 C29 122.66(18)
C28 C29 C30 118.77(18)
C29 C28 C27 118.89(17)
Cl1 C61 Cl2 113.3(3)
O0AA S0AA C58A 107.1(18)
O16 S0AA O0AA 105(2)
O16 S0AA C58A 125(2)
O10A S0AA O0AA 108(4)
O10A S0AA O16 105(4)
O10A S0AA C58A 106(4)
F17 C58A S0AA 105(3)
F18 C58A S0AA 104(2)
F18 C58A F17 103(3)
F18 C58A F19 112(3)
F19 C58A S0AA 108(2)
F19 C58A F17 123(3)
S0AA O10A Fe3 160(6)

loop_
_geom_bond_atom_site_label_1
_geom_bond_atom_site_label_2
_geom_bond_distance
Fe3 O3 2.0078(12)
Fe3 O1 2.1114(12)
Fe3 N2 2.1376(14)
Fe3 N5 2.2751(15)
Fe3 O10 2.144(2)
Fe3 O8 2.3845(13)
Fe3 O10A 2.18(4)
Fe2 O3 2.0839(12)
Fe2 O2 1.9527(12)
Fe2 N6 2.0804(15)
Fe2 O7 2.1337(13)
Fe2 N3 2.2146(15)
Fe1 O2 2.1017(11)
Fe1 O1 1.9810(12)
Fe1 N4 2.1643(15)
Fe1 N1 2.2056(15)
Fe1 O4 2.1189(13)
S2 O7 1.4693(13)
S2 O8 1.4520(13)
S2 O9 1.4226(14)
S2 C59 1.829(2)
S3 O10 1.467(2)
S3 O11 1.4396(18)
S3 O12 1.4310(16)
S3 C58 1.821(2)
S1 O4 1.4715(13)
S1 O6 1.4385(14)
S1 O5 1.4308(14)
S1 C60 1.821(2)
O3 C47 1.4066(19)
O2 C36 1.4036(19)
O1 C25 1.4042(18)
N2 C31 1.346(2)
N2 C35 1.342(2)
N5 C48 1.354(2)
N5 C52 1.338(2)
C48 C47 1.534(2)
C48 C49 1.381(2)
N4 C42 1.346(2)
N4 C46 1.349(2)
C14 C36 1.563(2)
C14 C13 1.411(2)
C14 C15 1.401(2)
C20 C19 1.410(2)
C20 C47 1.560(2)
C20 C21 1.405(2)
C3 C4 1.386(2)
C3 C13 1.485(2)
C3 C2 1.392(2)
N6 C53 1.345(2)
N6 C57 1.344(2)
C43 C42 1.390(2)
C43 C44 1.384(3)
C7 C1 1.487(2)
C7 C8 1.411(2)
C7 C12 1.399(2)
C4 C5 1.396(2)
C1 C2 1.393(2)
C1 C6 1.392(2)
C36 C42 1.538(2)
C36 C37 1.542(2)
C13 C18 1.402(2)
C8 C25 1.561(2)
C8 C9 1.407(2)
C5 C19 1.488(2)
C5 C6 1.390(2)
C19 C24 1.399(2)
C31 C25 1.541(2)
C31 C32 1.392(2)
C25 C26 1.540(2)
C47 C53 1.541(2)
C15 C16 1.392(2)
C49 C50 1.393(3)
C32 C33 1.387(3)
C21 C22 1.387(3)
C52 C51 1.386(3)
C53 C54 1.391(2)
C35 C34 1.382(2)
C51 C50 1.377(3)
C54 C55 1.389(3)
C9 C10 1.393(3)
C18 C17 1.385(3)
C10 C11 1.386(3)
C34 C33 1.388(3)
C12 C11 1.391(3)
C45 C46 1.380(3)
C45 C44 1.388(3)
C17 C16 1.376(3)
C24 C23 1.386(3)
C57 C56 1.382(3)
C22 C23 1.379(3)
C55 C56 1.380(3)
N1 C26 1.348(2)
N1 C30 1.342(2)
C26 C27 1.382(2)
F3 C60 1.333(2)
F2 C60 1.337(2)
F1 C60 1.330(2)
F4 C59 1.317(2)
F6 C59 1.324(2)
F5 C59 1.333(2)
F8 C58 1.337(3)
F7 C58 1.328(3)
F9 C58 1.331(3)
N3 C37 1.351(2)
N3 C41 1.342(2)
C37 C38 1.377(2)
C38 C39 1.392(2)
C41 C40 1.388(3)
C39 C40 1.387(3)
C27 C28 1.393(3)
C30 C29 1.391(3)
C29 C28 1.380(3)
Cl1 C61 1.733(6)
Cl2 C61 1.758(5)
S0AA O0AA 1.467(15)
S0AA O16 1.466(16)
S0AA C58A 1.81(2)
S0AA O10A 1.457(16)
F17 C58A 1.317(16)
F18 C58A 1.310(16)
F19 C58A 1.316(16)
